data_7044434
loop_
_publ_author_name
'Ching, Wei-Min'
'Chen, Peter Ping-Yu'
'Hung, Chen-Hsiung'

_publ_section_title
;
 Mechanistic Study of Nitrite Reduction on Iron(II) Complexes of
 Methylated N-Confused Porphyrins
;
_journal_name_full 'Dalton Trans.'
_journal_paper_doi 10.1039/C7DT02869E
_journal_year 2017
_chemical_formula_sum 'C46.5 H34 Br Cl Fe N4'
_chemical_formula_weight 819.98
_space_group_crystal_system triclinic
_space_group_IT_number 2
_space_group_name_Hall '-P 1'
_space_group_name_H-M_alt 'P -1'
_symmetry_space_group_name_Hall '-P 1'
_symmetry_space_group_name_H-M 'P -1'
_atom_sites_solution_hydrogens geom
_atom_sites_solution_primary direct
_atom_sites_solution_secondary difmap
_audit_creation_method SHELXL-2014/7
_audit_update_record
;
2017-10-06 deposited with the CCDC.
2017-10-06 downloaded from the CCDC.
;
_cell_angle_alpha 89.986(2)
_cell_angle_beta 80.134(2)
_cell_angle_gamma 67.664(2)
_cell_formula_units_Z 2
_cell_length_a 12.4481(4)
_cell_length_b 12.8921(4)
_cell_length_c 13.1225(5)
_cell_measurement_reflns_used 3871
_cell_measurement_temperature 150(2)
_cell_measurement_theta_max 24.446
_cell_measurement_theta_min 2.245
_cell_volume 1914.25(12)
_computing_cell_refinement 'Bruker SMART'
_computing_data_collection 'Bruker SMART'
_computing_data_reduction 'Bruker SAINT'
_computing_molecular_graphics 'Bruker SHELXTL'
_computing_publication_material 'Bruker SHELXTL'
_computing_structure_refinement 'SHELXL-2014/7 (Sheldrick, 2014)'
_computing_structure_solution 'SHELXL-2014/7 (Sheldrick, 2014)'
_diffrn_ambient_temperature 150(2)
_diffrn_measured_fraction_theta_full 0.977
_diffrn_measured_fraction_theta_max 0.977
_diffrn_measurement_device_type 'CCD area detector'
_diffrn_measurement_method 'phi and omega scans'
_diffrn_radiation_type MoK\a
_diffrn_radiation_wavelength 0.71073
_diffrn_reflns_av_R_equivalents 0.0484
_diffrn_reflns_av_unetI/netI 0.0655
_diffrn_reflns_Laue_measured_fraction_full 0.977
_diffrn_reflns_Laue_measured_fraction_max 0.977
_diffrn_reflns_limit_h_max 14
_diffrn_reflns_limit_h_min -14
_diffrn_reflns_limit_k_max 15
_diffrn_reflns_limit_k_min -13
_diffrn_reflns_limit_l_max 15
_diffrn_reflns_limit_l_min -15
_diffrn_reflns_number 20288
_diffrn_reflns_point_group_measured_fraction_full 0.977
_diffrn_reflns_point_group_measured_fraction_max 0.977
_diffrn_reflns_theta_full 25.185
_diffrn_reflns_theta_max 25.185
_diffrn_reflns_theta_min 1.579
_diffrn_source 'fine-focus sealed tube'
_exptl_absorpt_coefficient_mu 1.547
_exptl_absorpt_correction_T_max 0.8549
_exptl_absorpt_correction_T_min 0.8052
_exptl_absorpt_correction_type multi-scan
_exptl_absorpt_process_details SADABS
_exptl_crystal_colour brown
_exptl_crystal_density_diffrn 1.423
_exptl_crystal_description block
_exptl_crystal_F_000 838
_exptl_crystal_size_max 0.140
_exptl_crystal_size_mid 0.100
_exptl_crystal_size_min 0.100
_refine_diff_density_max 2.583
_refine_diff_density_min -0.638
_refine_diff_density_rms 0.176
_refine_ls_extinction_method none
_refine_ls_goodness_of_fit_ref 1.018
_refine_ls_hydrogen_treatment constr
_refine_ls_matrix_type full
_refine_ls_number_parameters 507
_refine_ls_number_reflns 6714
_refine_ls_number_restraints 14
_refine_ls_restrained_S_all 1.998
_refine_ls_R_factor_all 0.0899
_refine_ls_R_factor_gt 0.0569
_refine_ls_shift/su_max 0.000
_refine_ls_shift/su_mean 0.000
_refine_ls_structure_factor_coef Fsqd
_refine_ls_weighting_details 'w=1/[\s^2^(Fo^2^)+(0.1122P)^2^+3.6935P] where P=(Fo^2^+2Fc^2^)/3'
_refine_ls_weighting_scheme calc
_refine_ls_wR_factor_gt 0.1552
_refine_ls_wR_factor_ref 0.1943
_reflns_Friedel_coverage 0.000
_reflns_number_gt 4724
_reflns_number_total 6714
_reflns_threshold_expression 'I > 2\s(I)'
_cod_data_source_file c7dt02869e2.cif
_cod_data_source_block i11097p2
_cod_depositor_comments
;
The following automatic conversions were performed:

'_exptl_absorpt_correction_type' value 'Multi-scan' changed to
'multi-scan' according to
/home/data/users/saulius/crontab/automatic-downloads/rss-feeds/RSC/lib/dictionaries/cif_core.dic
dictionary named 'cif_core.dic' version 2.4.2 from 2011-04-26.

Automatic conversion script
Id: cif_fix_values 4973 2017-02-22 13:04:09Z antanas 
;
_cod_original_formula_sum 'C46.50 H34 Br Cl Fe N4'
_cod_database_code 7044434
_shelx_shelxl_version_number 2014/7
_shelx_space_group_comment
;
The symmetry employed for this shelxl refinement is uniquely defined
by the following loop, which should always be used as a source of
symmetry information in preference to the above space-group names.
They are only intended as comments.
;
_shelx_estimated_absorpt_t_min 0.813
_shelx_estimated_absorpt_t_max 0.861

loop_
_space_group_symop_operation_xyz
'x, y, z'
'-x, -y, -z'

loop_
_atom_site_label
_atom_site_type_symbol
_atom_site_fract_x
_atom_site_fract_y
_atom_site_fract_z
_atom_site_U_iso_or_equiv
_atom_site_adp_type
_atom_site_occupancy
_atom_site_site_symmetry_order
_atom_site_calc_flag
_atom_site_refinement_flags_posn
_atom_site_refinement_flags_adp
_atom_site_refinement_flags_occupancy
_atom_site_disorder_assembly
_atom_site_disorder_group
Fe1 Fe 0.34327(6) 0.95770(6) 0.34588(6) 0.0208(2) Uani 1 1 d . . . A 1
N2 N 0.4969(4) 0.9622(4) 0.2467(3) 0.0239(10) Uani 1 1 d . . . A 1
N3 N 0.4574(4) 0.8188(4) 0.4045(3) 0.0218(10) Uani 1 1 d . . . A 1
N4 N 0.2353(4) 0.9965(4) 0.4980(3) 0.0221(10) Uani 1 1 d . . . A 1
Br1 Br 0.22364(5) 0.92557(5) 0.23067(5) 0.0335(2) Uani 1 1 d . . . A 1
C1 C 0.2785(5) 1.1637(4) 0.3513(4) 0.0239(12) Uani 0.75 1 d . . P A 1
C2 C 0.2995(5) 1.1717(4) 0.2440(4) 0.0234(12) Uani 0.75 1 d . . P A 1
C3 C 0.4113(5) 1.1450(5) 0.1752(4) 0.0284(13) Uani 1 1 d . . . A 1
C4 C 0.5055(5) 1.0478(5) 0.1846(4) 0.0273(12) Uani 1 1 d . . . A 1
C5 C 0.6279(5) 1.0162(5) 0.1330(5) 0.0339(14) Uani 1 1 d . . . A 1
H5 H 0.6590 1.0600 0.0883 0.041 Uiso 1 1 calc R U . A 1
C6 C 0.6884(5) 0.9126(5) 0.1611(5) 0.0324(14) Uani 1 1 d . . . A 1
H6 H 0.7704 0.8694 0.1386 0.039 Uiso 1 1 calc R U . A 1
C7 C 0.6067(5) 0.8788(5) 0.2315(4) 0.0255(12) Uani 1 1 d . . . A 1
C8 C 0.6386(4) 0.7745(5) 0.2757(4) 0.0236(12) Uani 1 1 d . . . A 1
C9 C 0.5659(4) 0.7465(4) 0.3540(4) 0.0228(12) Uani 1 1 d . . . A 1
C10 C 0.5993(5) 0.6397(4) 0.4014(4) 0.0240(12) Uani 1 1 d . . . A 1
H10 H 0.6692 0.5747 0.3795 0.029 Uiso 1 1 calc R U . A 1
C11 C 0.5128(5) 0.6502(4) 0.4817(4) 0.0250(12) Uani 1 1 d . . . A 1
H11 H 0.5095 0.5936 0.5270 0.030 Uiso 1 1 calc R U . A 1
C12 C 0.4248(4) 0.7644(4) 0.4872(4) 0.0228(12) Uani 1 1 d . . . A 1
C13 C 0.3306(4) 0.8121(4) 0.5674(4) 0.0223(12) Uani 1 1 d . . . A 1
C14 C 0.2475(4) 0.9251(4) 0.5746(4) 0.0223(12) Uani 1 1 d . . . A 1
C15 C 0.1610(5) 0.9780(5) 0.6669(4) 0.0268(12) Uani 1 1 d . . . A 1
H15 H 0.1525 0.9450 0.7309 0.032 Uiso 1 1 calc R U . A 1
C16 C 0.0954(5) 1.0813(5) 0.6457(4) 0.0294(13) Uani 1 1 d . . . A 1
H16 H 0.0327 1.1363 0.6925 0.035 Uiso 1 1 calc R U . A 1
C17 C 0.1372(4) 1.0949(5) 0.5381(4) 0.0240(12) Uani 1 1 d . . . A 1
C18 C 0.0897(4) 1.1845(4) 0.4806(4) 0.0221(11) Uani 1 1 d . . . A 1
C19 C 0.1538(5) 1.1929(4) 0.3810(4) 0.0250(12) Uani 0.75 1 d . . P A 1
C21 C 0.4218(5) 1.2284(5) 0.1002(4) 0.0259(12) Uani 1 1 d . . . A 1
C22 C 0.3633(5) 1.3416(5) 0.1309(5) 0.0311(13) Uani 1 1 d . . . A 1
H22 H 0.3134 1.3640 0.1970 0.037 Uiso 1 1 calc R U . A 1
C23 C 0.3768(5) 1.4231(5) 0.0661(5) 0.0364(15) Uani 1 1 d . . . A 1
H23 H 0.3367 1.5005 0.0881 0.044 Uiso 1 1 calc R U . A 1
C24 C 0.4490(5) 1.3906(6) -0.0307(5) 0.0375(15) Uani 1 1 d . . . A 1
H24 H 0.4602 1.4458 -0.0744 0.045 Uiso 1 1 calc R U . A 1
C25 C 0.5045(5) 1.2785(5) -0.0633(5) 0.0358(15) Uani 1 1 d . . . A 1
H25 H 0.5527 1.2564 -0.1302 0.043 Uiso 1 1 calc R U . A 1
C26 C 0.4903(5) 1.1977(5) 0.0010(5) 0.0342(14) Uani 1 1 d . . . A 1
H26 H 0.5278 1.1204 -0.0227 0.041 Uiso 1 1 calc R U . A 1
C27 C 0.7600(4) 0.6893(4) 0.2377(4) 0.0229(12) Uani 1 1 d . . . A 1
C28 C 0.7880(5) 0.6282(5) 0.1434(4) 0.0276(13) Uani 1 1 d . . . A 1
H28 H 0.7300 0.6442 0.1008 0.033 Uiso 1 1 calc R U . A 1
C29 C 0.8979(5) 0.5449(5) 0.1097(5) 0.0308(13) Uani 1 1 d . . . A 1
H29 H 0.9146 0.5037 0.0450 0.037 Uiso 1 1 calc R U . A 1
C30 C 0.9838(5) 0.5213(5) 0.1701(4) 0.0320(13) Uani 1 1 d . . . A 1
H30 H 1.0595 0.4636 0.1473 0.038 Uiso 1 1 calc R U . A 1
C31 C 0.9590(5) 0.5818(5) 0.2635(5) 0.0343(14) Uani 1 1 d . . . A 1
H31 H 1.0185 0.5673 0.3044 0.041 Uiso 1 1 calc R U . A 1
C32 C 0.8474(5) 0.6640(5) 0.2979(4) 0.0311(13) Uani 1 1 d . . . A 1
H32 H 0.8303 0.7035 0.3636 0.037 Uiso 1 1 calc R U . A 1
C33 C 0.3170(5) 0.7421(5) 0.6559(4) 0.0247(12) Uani 1 1 d . . . A 1
C34 C 0.3761(6) 0.7322(7) 0.7350(5) 0.053(2) Uani 1 1 d . . . A 1
H34 H 0.4293 0.7691 0.7343 0.064 Uiso 1 1 calc R U . A 1
C35 C 0.3599(6) 0.6686(7) 0.8173(6) 0.059(2) Uani 1 1 d . . . A 1
H35 H 0.4019 0.6622 0.8725 0.071 Uiso 1 1 calc R U . A 1
C36 C 0.2843(5) 0.6157(6) 0.8188(6) 0.0454(18) Uani 1 1 d . . . A 1
H36 H 0.2754 0.5702 0.8739 0.054 Uiso 1 1 calc R U . A 1
C37 C 0.2209(7) 0.6275(6) 0.7414(5) 0.0462(17) Uani 1 1 d . . . A 1
H37 H 0.1651 0.5933 0.7439 0.055 Uiso 1 1 calc R U . A 1
C38 C 0.2388(7) 0.6893(6) 0.6599(5) 0.0458(17) Uani 1 1 d . . . A 1
H38 H 0.1963 0.6958 0.6050 0.055 Uiso 1 1 calc R U . A 1
C39 C -0.0282(4) 1.2729(5) 0.5189(4) 0.0243(12) Uani 1 1 d . . . A 1
C40 C -0.0531(5) 1.3844(5) 0.4955(4) 0.0262(12) Uani 1 1 d . . . A 1
H40 H 0.0057 1.4028 0.4523 0.031 Uiso 1 1 calc R U . A 1
C41 C -0.1613(5) 1.4681(5) 0.5338(4) 0.0300(13) Uani 1 1 d . . . A 1
H41 H -0.1760 1.5433 0.5167 0.036 Uiso 1 1 calc R U . A 1
C42 C -0.2493(5) 1.4442(5) 0.5971(5) 0.0336(14) Uani 1 1 d . . . A 1
H42 H -0.3227 1.5028 0.6253 0.040 Uiso 1 1 calc R U . A 1
C43 C -0.2284(5) 1.3327(5) 0.6189(4) 0.0303(13) Uani 1 1 d . . . A 1
H43 H -0.2883 1.3146 0.6607 0.036 Uiso 1 1 calc R U . A 1
C44 C -0.1194(5) 1.2484(5) 0.5789(4) 0.0281(13) Uani 1 1 d . . . A 1
H44 H -0.1063 1.1726 0.5925 0.034 Uiso 1 1 calc R U . A 1
C45 C 0.3613(5) 1.1588(5) 0.4236(4) 0.0274(13) Uani 1 1 d . . . A 1
H45A H 0.3926 1.0829 0.4477 0.041 Uiso 1 1 calc R U . A 1
H45B H 0.3187 1.2131 0.4833 0.041 Uiso 1 1 calc R U . A 1
H45C H 0.4267 1.1771 0.3871 0.041 Uiso 1 1 calc R U . A 1
C46 C 0.1739(6) 1.1997(7) 0.1049(6) 0.0305(18) Uani 0.75 1 d . . P A 1
H46A H 0.2127 1.2419 0.0615 0.046 Uiso 0.75 1 calc R U P A 1
H46B H 0.0890 1.2317 0.1042 0.046 Uiso 0.75 1 calc R U P A 1
H46C H 0.2074 1.1208 0.0779 0.046 Uiso 0.75 1 calc R U P A 1
N1 N 0.1927(4) 1.2063(4) 0.2106(3) 0.0240(10) Uani 0.75 1 d . . P A 1
C20 C 0.1062(5) 1.2186(4) 0.2923(4) 0.0290(13) Uani 0.75 1 d . . P A 1
H20 H 0.0247 1.2415 0.2894 0.035 Uiso 0.75 1 calc R U P A 1
C46A C 0.000(2) 1.214(2) 0.268(2) 0.042(7) Uani 0.25 1 d D . P B 4
H46D H -0.0575 1.2235 0.3325 0.062 Uiso 0.25 1 calc DR U P B 4
H46E H -0.0339 1.2737 0.2232 0.062 Uiso 0.25 1 calc DR U P B 4
H46F H 0.0180 1.1406 0.2325 0.062 Uiso 0.25 1 calc DR U P B 4
C20A C 0.1927(4) 1.2063(4) 0.2106(3) 0.0240(10) Uani 0.25 1 d . . P B 4
H20A H 0.1821 1.2194 0.1410 0.029 Uiso 0.25 1 calc R U P B 4
N1A N 0.1062(5) 1.2186(4) 0.2923(4) 0.0290(13) Uani 0.25 1 d . . P B 4
C1A C 0.2785(5) 1.1637(4) 0.3513(4) 0.0239(12) Uani 0.25 1 d . . P B 4
C2A C 0.2995(5) 1.1717(4) 0.2440(4) 0.0234(12) Uani 0.25 1 d . . P B 4
C19A C 0.1538(5) 1.1929(4) 0.3810(4) 0.0250(12) Uani 0.25 1 d . . P B 4
C47 C 0.8805(17) 0.1593(14) 0.9714(10) 0.0697(15) Uani 0.3 1 d D . P C 5
H47A H 0.7931 0.1893 0.9885 0.084 Uiso 0.3 1 calc R U P C 5
H47B H 0.9076 0.0941 0.9201 0.084 Uiso 0.3 1 calc R U P C 5
Cl2 Cl 0.9281(4) 0.2643(3) 0.9188(3) 0.0697(15) Uani 0.3 1 d D . P C 5
Cl1 Cl 0.9399(7) 0.1166(5) 1.0848(4) 0.0697(15) Uani 0.3 1 d D . P C 5
Cl1A Cl 1.0152(10) 0.0330(4) 0.9690(8) 0.082(3) Uani 0.2 1 d D . P D 6
C47A C 0.8970(18) 0.1655(9) 1.000(2) 0.082(3) Uani 0.2 1 d D . P D 6
H47C H 0.8874 0.1899 1.0733 0.099 Uiso 0.2 1 calc R U P D 6
H47D H 0.8225 0.1600 0.9887 0.099 Uiso 0.2 1 calc R U P D 6
Cl2A Cl 0.9281(4) 0.2643(3) 0.9188(3) 0.082(3) Uani 0.2 1 d D . P D 6

loop_
_atom_site_aniso_label
_atom_site_aniso_U_11
_atom_site_aniso_U_22
_atom_site_aniso_U_33
_atom_site_aniso_U_23
_atom_site_aniso_U_13
_atom_site_aniso_U_12
Fe1 0.0187(4) 0.0233(4) 0.0232(4) 0.0086(3) -0.0076(3) -0.0096(3)
N2 0.019(2) 0.027(3) 0.027(2) 0.011(2) -0.0065(19) -0.009(2)
N3 0.020(2) 0.025(2) 0.023(2) 0.0102(19) -0.0069(19) -0.011(2)
N4 0.020(2) 0.023(2) 0.025(2) 0.0107(19) -0.0071(19) -0.009(2)
Br1 0.0346(4) 0.0396(4) 0.0360(4) 0.0108(3) -0.0165(3) -0.0209(3)
C1 0.027(3) 0.020(3) 0.027(3) 0.008(2) -0.006(2) -0.011(2)
C2 0.025(3) 0.023(3) 0.026(3) 0.013(2) -0.010(2) -0.011(2)
C3 0.030(3) 0.032(3) 0.023(3) 0.010(2) -0.007(2) -0.011(3)
C4 0.026(3) 0.027(3) 0.029(3) 0.012(2) -0.005(2) -0.009(3)
C5 0.027(3) 0.037(4) 0.038(3) 0.021(3) -0.002(3) -0.014(3)
C6 0.021(3) 0.037(4) 0.036(3) 0.013(3) 0.001(2) -0.011(3)
C7 0.021(3) 0.030(3) 0.026(3) 0.005(2) -0.003(2) -0.011(2)
C8 0.020(3) 0.027(3) 0.025(3) 0.006(2) -0.007(2) -0.009(2)
C9 0.021(3) 0.027(3) 0.024(3) 0.007(2) -0.009(2) -0.011(2)
C10 0.018(3) 0.022(3) 0.032(3) 0.006(2) -0.008(2) -0.007(2)
C11 0.024(3) 0.022(3) 0.032(3) 0.011(2) -0.009(2) -0.011(2)
C12 0.020(3) 0.027(3) 0.025(3) 0.009(2) -0.010(2) -0.012(2)
C13 0.022(3) 0.027(3) 0.024(3) 0.014(2) -0.012(2) -0.013(2)
C14 0.021(3) 0.023(3) 0.027(3) 0.012(2) -0.009(2) -0.010(2)
C15 0.025(3) 0.031(3) 0.025(3) 0.015(2) -0.008(2) -0.009(3)
C16 0.029(3) 0.033(3) 0.024(3) 0.007(2) -0.002(2) -0.011(3)
C17 0.020(3) 0.027(3) 0.027(3) 0.008(2) -0.008(2) -0.011(2)
C18 0.017(3) 0.025(3) 0.028(3) 0.008(2) -0.009(2) -0.010(2)
C19 0.022(3) 0.023(3) 0.033(3) 0.013(2) -0.012(2) -0.009(2)
C21 0.021(3) 0.028(3) 0.031(3) 0.013(2) -0.010(2) -0.010(2)
C22 0.027(3) 0.036(3) 0.037(3) 0.012(3) -0.015(3) -0.015(3)
C23 0.036(3) 0.030(3) 0.052(4) 0.018(3) -0.024(3) -0.017(3)
C24 0.038(3) 0.046(4) 0.045(4) 0.028(3) -0.024(3) -0.027(3)
C25 0.031(3) 0.044(4) 0.038(4) 0.020(3) -0.013(3) -0.018(3)
C26 0.030(3) 0.038(4) 0.038(4) 0.015(3) -0.009(3) -0.015(3)
C27 0.020(3) 0.026(3) 0.022(3) 0.011(2) -0.006(2) -0.008(2)
C28 0.025(3) 0.036(3) 0.024(3) 0.007(2) -0.004(2) -0.014(3)
C29 0.027(3) 0.034(3) 0.030(3) 0.000(3) 0.000(2) -0.013(3)
C30 0.022(3) 0.031(3) 0.034(3) 0.005(3) 0.000(2) -0.003(3)
C31 0.028(3) 0.044(4) 0.030(3) 0.010(3) -0.013(3) -0.009(3)
C32 0.024(3) 0.039(4) 0.024(3) 0.006(3) -0.005(2) -0.006(3)
C33 0.022(3) 0.024(3) 0.025(3) 0.008(2) -0.001(2) -0.006(2)
C34 0.049(4) 0.083(6) 0.056(4) 0.050(4) -0.036(4) -0.046(4)
C35 0.052(4) 0.091(6) 0.056(5) 0.048(4) -0.036(4) -0.041(4)
C36 0.033(4) 0.039(4) 0.060(5) 0.030(3) -0.006(3) -0.012(3)
C37 0.073(5) 0.044(4) 0.034(4) 0.006(3) -0.006(3) -0.038(4)
C38 0.074(5) 0.054(4) 0.027(3) 0.007(3) -0.008(3) -0.045(4)
C39 0.017(3) 0.028(3) 0.028(3) 0.008(2) -0.006(2) -0.009(2)
C40 0.024(3) 0.028(3) 0.033(3) 0.011(2) -0.016(2) -0.013(3)
C41 0.028(3) 0.027(3) 0.037(3) 0.007(3) -0.019(3) -0.008(3)
C42 0.026(3) 0.036(4) 0.035(3) 0.000(3) -0.015(3) -0.003(3)
C43 0.023(3) 0.039(4) 0.030(3) 0.010(3) -0.010(2) -0.011(3)
C44 0.025(3) 0.028(3) 0.031(3) 0.009(2) -0.006(2) -0.010(3)
C45 0.019(3) 0.034(3) 0.032(3) 0.007(3) -0.006(2) -0.012(2)
C46 0.024(4) 0.043(5) 0.023(4) 0.008(3) -0.012(3) -0.009(4)
N1 0.022(2) 0.029(3) 0.024(3) 0.015(2) -0.011(2) -0.010(2)
C20 0.023(3) 0.031(3) 0.040(3) 0.019(3) -0.015(2) -0.014(2)
C46A 0.020(12) 0.060(18) 0.047(16) 0.017(13) -0.020(11) -0.011(12)
C20A 0.022(2) 0.029(3) 0.024(3) 0.015(2) -0.011(2) -0.010(2)
N1A 0.023(3) 0.031(3) 0.040(3) 0.019(3) -0.015(2) -0.014(2)
C1A 0.027(3) 0.020(3) 0.027(3) 0.008(2) -0.006(2) -0.011(2)
C2A 0.025(3) 0.023(3) 0.026(3) 0.013(2) -0.010(2) -0.011(2)
C19A 0.022(3) 0.023(3) 0.033(3) 0.013(2) -0.012(2) -0.009(2)
C47 0.090(4) 0.062(4) 0.058(3) 0.002(3) -0.017(3) -0.029(3)
Cl2 0.090(4) 0.062(4) 0.058(3) 0.002(3) -0.017(3) -0.029(3)
Cl1 0.090(4) 0.062(4) 0.058(3) 0.002(3) -0.017(3) -0.029(3)
Cl1A 0.093(7) 0.082(7) 0.067(6) -0.020(5) 0.026(5) -0.045(5)
C47A 0.093(7) 0.082(7) 0.067(6) -0.020(5) 0.026(5) -0.045(5)
Cl2A 0.093(7) 0.082(7) 0.067(6) -0.020(5) 0.026(5) -0.045(5)

loop_
_atom_type_symbol
_atom_type_description
_atom_type_scat_dispersion_real
_atom_type_scat_dispersion_imag
_atom_type_scat_source
C C 0.0033 0.0016 'International Tables Vol C Tables 4.2.6.8 and 6.1.1.4'
H H 0.0000 0.0000 'International Tables Vol C Tables 4.2.6.8 and 6.1.1.4'
N N 0.0061 0.0033 'International Tables Vol C Tables 4.2.6.8 and 6.1.1.4'
Fe Fe 0.3463 0.8444 'International Tables Vol C Tables 4.2.6.8 and 6.1.1.4'
Br Br -0.2901 2.4595 'International Tables Vol C Tables 4.2.6.8 and 6.1.1.4'
Cl Cl 0.1484 0.1585 'International Tables Vol C Tables 4.2.6.8 and 6.1.1.4'

loop_
_geom_angle_atom_site_label_1
_geom_angle_atom_site_label_2
_geom_angle_atom_site_label_3
_geom_angle
_geom_angle_site_symmetry_1
N3 Fe1 N2 86.40(16) .
N3 Fe1 N4 87.11(16) .
N2 Fe1 N4 146.86(17) .
N3 Fe1 Br1 117.43(12) .
N2 Fe1 Br1 105.62(12) .
N4 Fe1 Br1 106.21(11) .
N3 Fe1 C1 141.09(17) .
N2 Fe1 C1 83.08(17) .
N4 Fe1 C1 81.80(17) .
Br1 Fe1 C1 101.49(13) .
C7 N2 C4 106.6(4) .
C7 N2 Fe1 125.4(3) .
C4 N2 Fe1 128.0(3) .
C9 N3 C12 106.4(4) .
C9 N3 Fe1 126.4(3) .
C12 N3 Fe1 124.8(3) .
C14 N4 C17 105.9(4) .
C14 N4 Fe1 124.9(4) .
C17 N4 Fe1 129.2(3) .
C2 C1 C19 105.9(5) .
C2 C1 C45 126.4(5) .
C19 C1 C45 125.6(5) .
C2 C1 Fe1 96.5(3) .
C19 C1 Fe1 98.5(3) .
C45 C1 Fe1 90.1(3) .
N1 C2 C1 108.4(4) .
N1 C2 C3 123.5(5) .
C1 C2 C3 128.1(5) .
C4 C3 C2 119.8(5) .
C4 C3 C21 122.4(5) .
C2 C3 C21 117.8(5) .
C3 C4 N2 124.1(5) .
C3 C4 C5 126.9(5) .
N2 C4 C5 109.0(5) .
C6 C5 C4 106.7(5) .
C5 C6 C7 108.0(5) .
N2 C7 C8 126.4(5) .
N2 C7 C6 109.7(5) .
C8 C7 C6 123.8(5) .
C9 C8 C7 124.5(5) .
C9 C8 C27 117.9(5) .
C7 C8 C27 117.5(4) .
N3 C9 C8 125.0(5) .
N3 C9 C10 109.9(4) .
C8 C9 C10 124.8(5) .
C11 C10 C9 106.9(5) .
C10 C11 C12 107.5(5) .
C13 C12 N3 126.0(5) .
C13 C12 C11 124.8(5) .
N3 C12 C11 109.0(4) .
C12 C13 C14 124.6(5) .
C12 C13 C33 118.0(5) .
C14 C13 C33 117.3(5) .
N4 C14 C13 126.1(5) .
N4 C14 C15 110.6(4) .
C13 C14 C15 123.2(4) .
C16 C15 C14 107.5(5) .
C15 C16 C17 107.5(5) .
C18 C17 N4 123.8(5) .
C18 C17 C16 127.8(5) .
N4 C17 C16 108.4(4) .
C17 C18 C19 120.2(5) .
C17 C18 C39 121.0(5) .
C19 C18 C39 118.8(5) .
C20 C19 C1 107.1(5) .
C20 C19 C18 124.9(5) .
C1 C19 C18 127.7(5) .
C22 C21 C26 118.5(5) .
C22 C21 C3 118.6(5) .
C26 C21 C3 122.9(5) .
C21 C22 C23 120.9(6) .
C24 C23 C22 119.7(6) .
C25 C24 C23 119.9(5) .
C24 C25 C26 120.2(6) .
C25 C26 C21 120.7(6) .
C28 C27 C32 117.6(5) .
C28 C27 C8 121.0(5) .
C32 C27 C8 121.3(5) .
C29 C28 C27 121.7(5) .
C28 C29 C30 120.0(6) .
C31 C30 C29 119.6(5) .
C30 C31 C32 120.1(5) .
C31 C32 C27 120.9(6) .
C34 C33 C38 118.4(5) .
C34 C33 C13 121.9(5) .
C38 C33 C13 119.7(5) .
C33 C34 C35 120.6(6) .
C36 C35 C34 120.0(6) .
C35 C36 C37 120.3(6) .
C36 C37 C38 119.1(6) .
C37 C38 C33 121.5(6) .
C40 C39 C44 117.6(5) .
C40 C39 C18 120.7(5) .
C44 C39 C18 121.7(5) .
C41 C40 C39 121.2(5) .
C40 C41 C42 120.9(5) .
C41 C42 C43 119.1(5) .
C44 C43 C42 119.6(5) .
C43 C44 C39 121.5(5) .
C20 N1 C2 109.0(4) .
C20 N1 C46 121.3(5) .
C2 N1 C46 127.4(5) .
N1 C20 C19 109.6(5) .
N1A C20A C2A 109.0(4) .
C20A N1A C19A 109.6(5) .
C20A N1A C46A 115.7(12) .
C19A N1A C46A 130.1(11) .
C2A C1A C19A 105.9(5) .
C20A C2A C1A 108.4(4) .
N1A C19A C1A 107.1(5) .
Cl1 C47 Cl2 108.94(9) .
Cl1A Cl1A C47A 104.4(9) 2_757
Cl1A C47A Cl2A 108.87(9) .

loop_
_geom_bond_atom_site_label_1
_geom_bond_atom_site_label_2
_geom_bond_distance
_geom_bond_site_symmetry_2
Fe1 N3 2.063(4) .
Fe1 N2 2.141(4) .
Fe1 N4 2.147(4) .
Fe1 Br1 2.4323(9) .
Fe1 C1 2.462(5) .
N2 C7 1.361(7) .
N2 C4 1.397(7) .
N3 C9 1.368(7) .
N3 C12 1.379(6) .
N4 C14 1.352(6) .
N4 C17 1.407(7) .
C1 C2 1.399(7) .
C1 C19 1.432(7) .
C1 C45 1.501(7) .
C2 N1 1.381(7) .
C2 C3 1.440(8) .
C3 C4 1.375(8) .
C3 C21 1.485(7) .
C4 C5 1.456(8) .
C5 C6 1.348(8) .
C6 C7 1.448(7) .
C7 C8 1.405(7) .
C8 C9 1.392(7) .
C8 C27 1.489(7) .
C9 C10 1.452(7) .
C10 C11 1.337(7) .
C11 C12 1.456(7) .
C12 C13 1.375(7) .
C13 C14 1.422(7) .
C13 C33 1.497(7) .
C14 C15 1.444(8) .
C15 C16 1.331(8) .
C16 C17 1.454(7) .
C17 C18 1.374(7) .
C18 C19 1.437(7) .
C18 C39 1.477(7) .
C19 C20 1.380(7) .
C21 C22 1.384(8) .
C21 C26 1.393(8) .
C22 C23 1.392(8) .
C23 C24 1.384(9) .
C24 C25 1.375(9) .
C25 C26 1.385(8) .
C27 C28 1.384(8) .
C27 C32 1.393(7) .
C28 C29 1.377(8) .
C29 C30 1.380(8) .
C30 C31 1.376(8) .
C31 C32 1.387(8) .
C33 C34 1.351(8) .
C33 C38 1.379(8) .
C34 C35 1.390(9) .
C35 C36 1.353(9) .
C36 C37 1.364(10) .
C37 C38 1.370(8) .
C39 C40 1.396(7) .
C39 C44 1.406(7) .
C40 C41 1.376(8) .
C41 C42 1.390(8) .
C42 C43 1.400(8) .
C43 C44 1.390(8) .
C46 N1 1.452(8) .
N1 C20 1.346(7) .
C46A N1A 1.44(2) .
C20A N1A 1.346(7) .
C20A C2A 1.381(7) .
N1A C19A 1.380(7) .
C1A C2A 1.399(7) .
C1A C19A 1.432(7) .
C47 Cl1 1.7692(10) .
C47 Cl2 1.7695(10) .
Cl1A Cl1A 1.293(14) 2_757
Cl1A C47A 1.7698(10) .
C47A Cl2A 1.7698(10) .
